data_7719076
loop_
_publ_author_name
'Saccone, Marco'
'Valkonen, Arto'
'Rissanen, Kari'
'Cametti, Massimo'

_publ_section_title
;
 X-ray crystallographic and computational studies of quaternary ammonium
 chloride salt complexes with uranyl-salophen compounds.
;
_journal_issue 40
_journal_name_full 'Dalton transactions (Cambridge, England : 2003)'
_journal_page_first 15043
_journal_page_last 15054
_journal_paper_doi 10.1039/d5dt01115a
_journal_volume 54
_journal_year 2025
_chemical_formula_moiety 'C34 H26 Cl N2 O6 U, C10 H24 N, C3 H6 O'
_chemical_formula_sum 'C47 H56 Cl N3 O7 U'
_chemical_formula_weight 1048.42
_space_group_crystal_system monoclinic
_space_group_IT_number 14
_space_group_name_Hall '-P 2ybc'
_space_group_name_H-M_alt 'P 1 21/c 1'
_atom_sites_solution_hydrogens geom
_atom_sites_solution_primary dual
_audit_creation_method SHELXL-2019/3
_audit_update_record
;
2025-06-15 deposited with the CCDC.	2025-07-07 downloaded from the CCDC.
;
_cell_angle_alpha 90
_cell_angle_beta 106.2520(10)
_cell_angle_gamma 90
_cell_formula_units_Z 4
_cell_length_a 14.8243(2)
_cell_length_b 20.7799(3)
_cell_length_c 15.5557(2)
_cell_measurement_reflns_used 89398
_cell_measurement_temperature 123(2)
_cell_measurement_theta_max 28.283
_cell_measurement_theta_min 0.407
_cell_volume 4600.41(11)
_computing_cell_refinement 'DENZO-SMN (Otwinowski & Minor, 1997)'
_computing_data_collection 'Collect (Bruker, 2008)'
_computing_data_reduction DENZO-SMN
_computing_molecular_graphics SHELXL-2018/3
_computing_publication_material SHELXL-2018/3
_computing_structure_refinement 'SHELXL-2018/3 (Sheldrick, 2018)'
_computing_structure_solution 'SHELXT (Sheldrick, 2015)'
_diffrn_ambient_temperature 123(2)
_diffrn_detector_area_resol_mean 9
_diffrn_measured_fraction_theta_full 0.999
_diffrn_measured_fraction_theta_max 0.999
_diffrn_measurement_device_type 'Bruker-Nonius Kappa CCD with APEXII detector'
_diffrn_measurement_method '\f and \w scans'
_diffrn_radiation_type MoK\a
_diffrn_radiation_wavelength 0.71073
_diffrn_reflns_av_R_equivalents 0.0948
_diffrn_reflns_av_unetI/netI 0.0587
_diffrn_reflns_Laue_measured_fraction_full 0.999
_diffrn_reflns_Laue_measured_fraction_max 0.999
_diffrn_reflns_limit_h_max 17
_diffrn_reflns_limit_h_min -17
_diffrn_reflns_limit_k_max 24
_diffrn_reflns_limit_k_min -23
_diffrn_reflns_limit_l_max 18
_diffrn_reflns_limit_l_min -18
_diffrn_reflns_number 61887
_diffrn_reflns_point_group_measured_fraction_full 0.999
_diffrn_reflns_point_group_measured_fraction_max 0.999
_diffrn_reflns_theta_full 25.242
_diffrn_reflns_theta_max 25.250
_diffrn_reflns_theta_min 1.943
_diffrn_source 'fine-focus sealed tube'
_exptl_absorpt_coefficient_mu 3.638
_exptl_absorpt_correction_T_max 0.7123
_exptl_absorpt_correction_T_min 0.5297
_exptl_absorpt_correction_type multi-scan
_exptl_absorpt_process_details 'Sadabs (Bruker, 2012)'
_exptl_crystal_colour orange
_exptl_crystal_density_diffrn 1.514
_exptl_crystal_description plate
_exptl_crystal_F_000 2096
_exptl_crystal_size_max 0.200
_exptl_crystal_size_mid 0.160
_exptl_crystal_size_min 0.100
_refine_diff_density_max 1.099
_refine_diff_density_min -0.520
_refine_diff_density_rms 0.122
_refine_ls_extinction_method none
_refine_ls_goodness_of_fit_ref 1.041
_refine_ls_hydrogen_treatment constr
_refine_ls_matrix_type full
_refine_ls_number_parameters 549
_refine_ls_number_reflns 8324
_refine_ls_number_restraints 31
_refine_ls_restrained_S_all 1.045
_refine_ls_R_factor_all 0.0548
_refine_ls_R_factor_gt 0.0373
_refine_ls_shift/su_max 0.001
_refine_ls_shift/su_mean 0.000
_refine_ls_structure_factor_coef Fsqd
_refine_ls_weighting_details 'w=1/[\s^2^(Fo^2^)+(0.0156P)^2^+13.1166P] where P=(Fo^2^+2Fc^2^)/3'
_refine_ls_weighting_scheme calc
_refine_ls_wR_factor_gt 0.0721
_refine_ls_wR_factor_ref 0.0774
_reflns_Friedel_coverage 0.000
_reflns_number_gt 6597
_reflns_number_total 8324
_reflns_threshold_expression 'I > 2\s(I)'
_cod_data_source_file d5dt01115a2.cif
_cod_data_source_block '[DMDBA][1-Cl]'
_cod_depositor_comments 'Adding full bibliography for 7719076--7719077.cif.'
_cod_original_sg_symbol_H-M 'P 21/c'
_cod_database_code 7719076
_shelx_shelxl_version_number 2019/3
_shelx_space_group_comment
;
The symmetry employed for this shelxl refinement is uniquely defined
by the following loop, which should always be used as a source of
symmetry information in preference to the above space-group names.
They are only intended as comments.
;
_shelx_estimated_absorpt_t_min 0.530
_shelx_estimated_absorpt_t_max 0.712

loop_
_space_group_symop_operation_xyz
'x, y, z'
'-x, y+1/2, -z+1/2'
'-x, -y, -z'
'x, -y-1/2, z-1/2'

loop_
_atom_site_label
_atom_site_type_symbol
_atom_site_fract_x
_atom_site_fract_y
_atom_site_fract_z
_atom_site_U_iso_or_equiv
_atom_site_adp_type
_atom_site_occupancy
_atom_site_site_symmetry_order
_atom_site_calc_flag
_atom_site_refinement_flags_posn
_atom_site_refinement_flags_adp
_atom_site_refinement_flags_occupancy
_atom_site_disorder_assembly
_atom_site_disorder_group
U1 U 0.30227(2) 0.35362(2) 0.41971(2) 0.01537(6) Uani 1 1 d . . . . .
Cl1 Cl 0.36570(10) 0.37540(6) 0.27310(8) 0.0251(3) Uani 1 1 d . . . . .
O1 O 0.2301(3) 0.28817(17) 0.3668(2) 0.0237(8) Uani 1 1 d . . . . .
O2 O 0.3711(2) 0.41852(16) 0.4797(2) 0.0192(8) Uani 1 1 d . . . . .
O10 O 0.1947(2) 0.42745(17) 0.3476(2) 0.0190(8) Uani 1 1 d . . . . .
O15 O 0.1109(3) 0.4824(2) 0.1915(2) 0.0325(10) Uani 1 1 d . . . . .
O26 O 0.4314(2) 0.28990(17) 0.4552(2) 0.0226(8) Uani 1 1 d . . . . .
O31 O 0.5353(2) 0.21286(17) 0.3673(2) 0.0230(8) Uani 1 1 d . . . . .
N7 N 0.1768(3) 0.3718(2) 0.5020(3) 0.0202(10) Uani 1 1 d . . . . .
N23 N 0.3223(3) 0.2936(2) 0.5712(3) 0.0183(9) Uani 1 1 d . . . . .
C1 C 0.2815(4) 0.3250(2) 0.6338(3) 0.0185(11) Uani 1 1 d . . . . .
C2 C 0.3140(4) 0.3169(3) 0.7265(3) 0.0244(12) Uani 1 1 d . . . . .
H2 H 0.366093 0.289536 0.751679 0.029 Uiso 1 1 calc R U . . .
C3 C 0.2700(4) 0.3489(3) 0.7811(3) 0.0237(12) Uani 1 1 d . . . . .
H3 H 0.291607 0.343322 0.844183 0.028 Uiso 1 1 calc R U . . .
C4 C 0.1948(4) 0.3890(3) 0.7450(3) 0.0237(12) Uani 1 1 d . . . . .
H4 H 0.165362 0.410973 0.783454 0.028 Uiso 1 1 calc R U . . .
C5 C 0.1615(4) 0.3977(3) 0.6530(3) 0.0232(12) Uani 1 1 d . . . . .
H5 H 0.110061 0.425655 0.628451 0.028 Uiso 1 1 calc R U . . .
C6 C 0.2043(4) 0.3651(2) 0.5974(3) 0.0185(11) Uani 1 1 d . . . . .
C8 C 0.0881(4) 0.3788(2) 0.4624(3) 0.0182(11) Uani 1 1 d . . . . .
H8 H 0.046060 0.370481 0.497275 0.022 Uiso 1 1 calc R U . . .
C9 C 0.0469(4) 0.3980(2) 0.3712(3) 0.0190(11) Uani 1 1 d . . . . .
C10 C 0.1023(3) 0.4251(2) 0.3199(3) 0.0188(11) Uani 1 1 d . . . . .
C11 C 0.0541(4) 0.4540(3) 0.2367(3) 0.0223(12) Uani 1 1 d . . . . .
C12 C -0.0420(4) 0.4524(3) 0.2060(4) 0.0300(14) Uani 1 1 d . . . . .
H12 H -0.072843 0.471895 0.150281 0.036 Uiso 1 1 calc R U . . .
C13 C -0.0950(4) 0.4225(3) 0.2558(4) 0.0298(14) Uani 1 1 d . . . . .
H13 H -0.161474 0.420660 0.233165 0.036 Uiso 1 1 calc R U . . .
C14 C -0.0515(4) 0.3957(3) 0.3374(3) 0.0231(12) Uani 1 1 d . . . . .
H14 H -0.087929 0.375581 0.371163 0.028 Uiso 1 1 calc R U . . .
C16 C 0.0677(5) 0.5088(4) 0.1083(4) 0.057(2) Uani 1 1 d . . . . .
H16A H 0.030510 0.546931 0.115832 0.069 Uiso 1 1 calc R U . . .
H16B H 0.024174 0.476945 0.071246 0.069 Uiso 1 1 calc R U . . .
C17 C 0.1404(5) 0.5287(4) 0.0611(4) 0.0475(19) Uani 1 1 d . . . . .
C18 C 0.1955(5) 0.4830(4) 0.0366(5) 0.070(3) Uani 1 1 d . . . . .
H18 H 0.192289 0.439190 0.053163 0.084 Uiso 1 1 calc R U . . .
C19 C 0.2574(5) 0.5023(5) -0.0140(5) 0.069(3) Uani 1 1 d . . . . .
H19 H 0.294706 0.471263 -0.033176 0.083 Uiso 1 1 calc R U . . .
C20 C 0.2628(5) 0.5656(5) -0.0347(4) 0.061(2) Uani 1 1 d . . . . .
H20 H 0.303630 0.579209 -0.068547 0.073 Uiso 1 1 calc R U . . .
C21 C 0.2082(7) 0.6095(4) -0.0059(4) 0.066(3) Uani 1 1 d . . . . .
H21 H 0.212108 0.653735 -0.019693 0.079 Uiso 1 1 calc R U . . .
C22 C 0.1484(6) 0.5907(4) 0.0421(4) 0.063(2) Uani 1 1 d . . . . .
H22 H 0.112262 0.622000 0.062110 0.075 Uiso 1 1 calc R U . . .
C24 C 0.3559(3) 0.2366(3) 0.5900(3) 0.0194(11) Uani 1 1 d . . . . .
H24 H 0.347839 0.217217 0.642697 0.023 Uiso 1 1 calc R U . . .
C25 C 0.4050(4) 0.1992(3) 0.5383(3) 0.0192(11) Uani 1 1 d . . . . .
C26 C 0.4428(3) 0.2288(2) 0.4745(3) 0.0199(11) Uani 1 1 d . . . . .
C27 C 0.4966(4) 0.1888(3) 0.4324(3) 0.0207(12) Uani 1 1 d . . . . .
C28 C 0.5063(4) 0.1240(3) 0.4507(3) 0.0231(12) Uani 1 1 d . . . . .
H28 H 0.540328 0.098031 0.420211 0.028 Uiso 1 1 calc R U . . .
C29 C 0.4673(4) 0.0959(3) 0.5127(4) 0.0278(13) Uani 1 1 d . . . . .
H29 H 0.473880 0.050914 0.523860 0.033 Uiso 1 1 calc R U . . .
C30 C 0.4190(4) 0.1332(2) 0.5582(3) 0.0231(12) Uani 1 1 d . . . . .
H30 H 0.395042 0.114386 0.602991 0.028 Uiso 1 1 calc R U . . .
C32 C 0.5948(4) 0.2692(3) 0.3925(4) 0.0346(15) Uani 1 1 d . . . . .
H32A H 0.637543 0.263937 0.453618 0.041 Uiso 1 1 calc R U . . .
H32B H 0.555927 0.308088 0.391549 0.041 Uiso 1 1 calc R U . . .
C33 C 0.6500(4) 0.2755(2) 0.3260(4) 0.0229(12) Uani 1 1 d . . . . .
C34 C 0.6087(4) 0.3008(3) 0.2424(4) 0.0268(13) Uani 1 1 d . . . . .
H34 H 0.545414 0.315190 0.228050 0.032 Uiso 1 1 calc R U . . .
C35 C 0.6574(5) 0.3057(3) 0.1790(4) 0.0348(15) Uani 1 1 d . . . . .
H35 H 0.627843 0.323081 0.121553 0.042 Uiso 1 1 calc R U . . .
C36 C 0.7499(4) 0.2850(3) 0.1999(4) 0.0357(15) Uani 1 1 d . . . . .
H36 H 0.784021 0.288209 0.156676 0.043 Uiso 1 1 calc R U . . .
C37 C 0.7919(4) 0.2600(3) 0.2827(4) 0.0363(15) Uani 1 1 d . . . . .
H37 H 0.855324 0.245907 0.297151 0.044 Uiso 1 1 calc R U . . .
C38 C 0.7421(4) 0.2550(3) 0.3455(4) 0.0281(13) Uani 1 1 d . . . . .
H38 H 0.771693 0.237347 0.402759 0.034 Uiso 1 1 calc R U . . .
N39 N 0.3779(3) 0.5794(2) 0.3388(3) 0.0211(10) Uani 1 1 d . . . . .
C40 C 0.3070(4) 0.5646(3) 0.2511(4) 0.0365(15) Uani 1 1 d . . . . .
H40A H 0.281892 0.521225 0.253212 0.055 Uiso 1 1 calc R U . . .
H40B H 0.255637 0.595973 0.240177 0.055 Uiso 1 1 calc R U . . .
H40C H 0.337267 0.567067 0.202658 0.055 Uiso 1 1 calc R U . . .
C41 C 0.4169(4) 0.6457(3) 0.3365(4) 0.0352(14) Uani 1 1 d . . . . .
H41A H 0.463020 0.654973 0.393896 0.053 Uiso 1 1 calc R U . . .
H41B H 0.447403 0.648357 0.288234 0.053 Uiso 1 1 calc R U . . .
H41C H 0.365773 0.677263 0.325753 0.053 Uiso 1 1 calc R U . . .
C42 C 0.4563(4) 0.5305(3) 0.3580(3) 0.0222(12) Uani 1 1 d . . . . .
H42A H 0.429219 0.487769 0.364082 0.027 Uiso 1 1 calc R U . . .
H42B H 0.501112 0.541168 0.416495 0.027 Uiso 1 1 calc R U . . .
C43 C 0.5107(4) 0.5253(3) 0.2890(4) 0.0327(14) Uani 1 1 d . . . . .
H43A H 0.468802 0.509654 0.231514 0.039 Uiso 1 1 calc R U . . .
H43B H 0.534962 0.568123 0.278700 0.039 Uiso 1 1 calc R U . . .
C44 C 0.5919(4) 0.4788(3) 0.3224(4) 0.0372(15) Uani 1 1 d . . . . .
H44A H 0.634108 0.495469 0.379112 0.045 Uiso 1 1 calc R U . . .
H44B H 0.567090 0.436798 0.335238 0.045 Uiso 1 1 calc R U . . .
C45 C 0.6479(5) 0.4691(3) 0.2559(5) 0.0496(19) Uani 1 1 d . . . . .
H45A H 0.699342 0.438782 0.280599 0.074 Uiso 1 1 calc R U . . .
H45B H 0.606896 0.451684 0.199970 0.074 Uiso 1 1 calc R U . . .
H45C H 0.673932 0.510371 0.243855 0.074 Uiso 1 1 calc R U . . .
C46 C 0.3310(4) 0.5743(3) 0.4136(3) 0.0250(13) Uani 1 1 d . . . . .
H46A H 0.379382 0.581380 0.471231 0.030 Uiso 1 1 calc R U . . .
H46B H 0.307518 0.529707 0.414289 0.030 Uiso 1 1 calc R U . . .
C47 C 0.2500(4) 0.6201(3) 0.4091(4) 0.0351(15) Uani 1 1 d . . . . .
H47A H 0.200725 0.613549 0.351866 0.042 Uiso 1 1 calc R U . . .
H47B H 0.272686 0.664992 0.410321 0.042 Uiso 1 1 calc R U . . .
C48 C 0.2076(5) 0.6096(3) 0.4873(4) 0.0382(15) Uani 1 1 d . . . . .
H48A H 0.258744 0.610666 0.544102 0.046 Uiso 1 1 calc R U . . .
H48B H 0.164193 0.645543 0.488716 0.046 Uiso 1 1 calc R U . . .
C49 C 0.1551(5) 0.5471(3) 0.4821(5) 0.058(2) Uani 1 1 d . . . . .
H49A H 0.129896 0.543339 0.533783 0.088 Uiso 1 1 calc R U . . .
H49B H 0.103267 0.546004 0.426793 0.088 Uiso 1 1 calc R U . . .
H49C H 0.197907 0.511095 0.482231 0.088 Uiso 1 1 calc R U . . .
O51 O -0.0281(8) 0.2485(5) 0.5337(6) 0.118(3) Uani 0.8 1 d D U P A 1
C50 C 0.0152(9) 0.2455(6) 0.6938(8) 0.088(4) Uani 0.8 1 d D U P A 1
H50A H -0.034529 0.277715 0.687858 0.132 Uiso 0.8 1 calc R U P A 1
H50B H 0.074261 0.262318 0.732812 0.132 Uiso 0.8 1 calc R U P A 1
H50C H -0.002112 0.206062 0.719796 0.132 Uiso 0.8 1 calc R U P A 1
C51 C 0.0273(7) 0.2309(5) 0.6023(7) 0.080(3) Uani 0.8 1 d D U P A 1
C52 C 0.1108(8) 0.1894(6) 0.6058(10) 0.104(4) Uani 0.8 1 d D U P A 1
H52A H 0.098729 0.145537 0.623019 0.157 Uiso 0.8 1 calc R U P A 1
H52B H 0.166086 0.206836 0.649980 0.157 Uiso 0.8 1 calc R U P A 1
H52C H 0.122186 0.188613 0.546740 0.157 Uiso 0.8 1 calc R U P A 1
O54 O -0.0409(16) 0.3690(11) 0.7729(16) 0.055(4) Uiso 0.2 1 d D . P B 2
C53 C 0.067(2) 0.3097(17) 0.8936(16) 0.055(4) Uiso 0.2 1 d D . P B 2
H53A H 0.105177 0.347234 0.919225 0.083 Uiso 0.2 1 calc R U P B 2
H53B H 0.108023 0.272497 0.895289 0.083 Uiso 0.2 1 calc R U P B 2
H53C H 0.022806 0.300303 0.928469 0.083 Uiso 0.2 1 calc R U P B 2
C54 C 0.013(2) 0.3239(13) 0.7971(17) 0.055(4) Uiso 0.2 1 d D . P B 2
C55 C 0.017(3) 0.2748(18) 0.7263(19) 0.055(4) Uiso 0.2 1 d D . P B 2
H55A H -0.045120 0.256452 0.699986 0.083 Uiso 0.2 1 calc R U P B 2
H55B H 0.061275 0.240402 0.753835 0.083 Uiso 0.2 1 calc R U P B 2
H55C H 0.039286 0.295788 0.679378 0.083 Uiso 0.2 1 calc R U P B 2

loop_
_atom_site_aniso_label
_atom_site_aniso_U_11
_atom_site_aniso_U_22
_atom_site_aniso_U_33
_atom_site_aniso_U_23
_atom_site_aniso_U_13
_atom_site_aniso_U_12
U1 0.01719(10) 0.01498(10) 0.01379(9) -0.00045(9) 0.00409(7) 0.00007(9)
Cl1 0.0350(8) 0.0243(7) 0.0198(6) -0.0026(5) 0.0139(6) -0.0028(6)
O1 0.029(2) 0.021(2) 0.0220(19) -0.0033(15) 0.0078(17) -0.0055(16)
O2 0.0187(19) 0.0184(19) 0.0178(18) -0.0046(14) 0.0005(15) -0.0009(15)
O10 0.0178(19) 0.022(2) 0.0167(17) 0.0028(15) 0.0045(15) 0.0016(15)
O15 0.022(2) 0.050(3) 0.0201(19) 0.0099(18) -0.0023(17) -0.0124(19)
O26 0.024(2) 0.020(2) 0.027(2) 0.0053(16) 0.0123(17) 0.0068(16)
O31 0.022(2) 0.027(2) 0.0214(19) -0.0037(16) 0.0078(16) -0.0029(16)
N7 0.026(3) 0.017(2) 0.017(2) 0.0028(17) 0.005(2) 0.0016(18)
N23 0.019(2) 0.018(2) 0.016(2) -0.0024(18) 0.0031(19) 0.0032(18)
C1 0.021(3) 0.021(3) 0.014(2) -0.001(2) 0.007(2) 0.000(2)
C2 0.033(3) 0.020(3) 0.021(3) 0.003(2) 0.008(3) -0.001(2)
C3 0.034(3) 0.024(3) 0.012(2) 0.002(2) 0.005(2) 0.001(3)
C4 0.033(3) 0.022(3) 0.020(3) -0.002(2) 0.013(2) 0.002(2)
C5 0.026(3) 0.021(3) 0.026(3) 0.000(2) 0.011(2) 0.007(2)
C6 0.025(3) 0.016(3) 0.014(3) 0.003(2) 0.007(2) -0.002(2)
C8 0.020(3) 0.016(3) 0.021(3) -0.001(2) 0.009(2) 0.002(2)
C9 0.020(3) 0.022(3) 0.017(3) 0.000(2) 0.008(2) -0.001(2)
C10 0.018(3) 0.015(3) 0.022(3) -0.004(2) 0.003(2) -0.003(2)
C11 0.022(3) 0.025(3) 0.021(3) 0.002(2) 0.009(2) -0.005(2)
C12 0.024(3) 0.040(4) 0.022(3) 0.009(3) 0.000(3) 0.002(3)
C13 0.015(3) 0.049(4) 0.024(3) -0.001(3) 0.003(2) 0.003(3)
C14 0.026(3) 0.030(3) 0.017(3) -0.007(2) 0.011(2) -0.001(2)
C16 0.038(4) 0.083(6) 0.042(4) 0.025(4) -0.003(3) -0.013(4)
C17 0.037(4) 0.074(6) 0.024(3) 0.018(3) -0.003(3) -0.024(4)
C18 0.047(5) 0.071(6) 0.074(5) 0.056(5) -0.011(4) -0.012(4)
C19 0.034(4) 0.101(7) 0.064(5) 0.036(5) 0.000(4) 0.010(4)
C20 0.044(4) 0.106(7) 0.026(4) 0.013(4) 0.000(3) -0.047(5)
C21 0.098(7) 0.074(6) 0.026(4) -0.006(4) 0.018(4) -0.049(5)
C22 0.087(6) 0.071(6) 0.030(4) -0.016(4) 0.016(4) -0.039(5)
C24 0.017(3) 0.027(3) 0.014(2) 0.003(2) 0.004(2) -0.001(2)
C25 0.020(3) 0.023(3) 0.014(2) 0.000(2) 0.005(2) 0.002(2)
C26 0.017(3) 0.021(3) 0.017(3) -0.003(2) -0.002(2) 0.003(2)
C27 0.019(3) 0.029(3) 0.012(2) -0.003(2) 0.000(2) -0.001(2)
C28 0.020(3) 0.024(3) 0.026(3) -0.006(2) 0.008(2) 0.003(2)
C29 0.039(3) 0.017(3) 0.029(3) -0.002(2) 0.012(3) 0.003(3)
C30 0.034(3) 0.020(3) 0.017(3) 0.002(2) 0.009(2) 0.003(2)
C32 0.041(4) 0.032(4) 0.036(3) -0.012(3) 0.019(3) -0.009(3)
C33 0.024(3) 0.015(3) 0.034(3) -0.007(2) 0.016(3) -0.004(2)
C34 0.024(3) 0.020(3) 0.033(3) -0.001(2) 0.002(3) 0.002(2)
C35 0.052(4) 0.020(3) 0.031(3) 0.001(2) 0.011(3) -0.008(3)
C36 0.043(4) 0.030(4) 0.042(4) -0.004(3) 0.026(3) -0.019(3)
C37 0.024(3) 0.038(4) 0.051(4) 0.001(3) 0.016(3) -0.001(3)
C38 0.031(3) 0.025(3) 0.028(3) 0.002(2) 0.007(3) -0.003(3)
N39 0.019(2) 0.021(2) 0.020(2) 0.0014(18) 0.0008(19) -0.0032(19)
C40 0.030(3) 0.051(4) 0.021(3) -0.008(3) -0.005(3) 0.002(3)
C41 0.038(3) 0.023(3) 0.048(4) 0.009(3) 0.017(3) 0.000(3)
C42 0.021(3) 0.018(3) 0.023(3) -0.001(2) -0.001(2) 0.002(2)
C43 0.032(3) 0.032(3) 0.038(3) 0.005(3) 0.015(3) 0.001(3)
C44 0.026(3) 0.041(4) 0.046(4) -0.013(3) 0.012(3) -0.002(3)
C45 0.045(4) 0.032(4) 0.088(6) -0.010(4) 0.044(4) -0.005(3)
C46 0.028(3) 0.024(3) 0.028(3) 0.001(2) 0.014(3) 0.000(2)
C47 0.039(4) 0.027(3) 0.046(4) 0.008(3) 0.023(3) 0.007(3)
C48 0.044(4) 0.026(3) 0.050(4) -0.007(3) 0.022(3) 0.004(3)
C49 0.068(5) 0.043(5) 0.085(6) -0.023(4) 0.055(5) -0.016(4)
O51 0.148(9) 0.085(7) 0.109(7) 0.038(5) 0.015(6) 0.032(6)
C50 0.072(7) 0.064(8) 0.128(11) 0.016(7) 0.028(8) -0.005(7)
C51 0.066(6) 0.042(6) 0.149(9) -0.005(6) 0.061(7) -0.005(5)
C52 0.080(6) 0.084(7) 0.162(8) 0.011(6) 0.055(6) 0.002(6)

loop_
_atom_type_symbol
_atom_type_description
_atom_type_scat_dispersion_real
_atom_type_scat_dispersion_imag
_atom_type_scat_source
C C 0.0033 0.0016 'International Tables Vol C Tables 4.2.6.8 and 6.1.1.4'
H H 0.0000 0.0000 'International Tables Vol C Tables 4.2.6.8 and 6.1.1.4'
Cl Cl 0.1484 0.1585 'International Tables Vol C Tables 4.2.6.8 and 6.1.1.4'
N N 0.0061 0.0033 'International Tables Vol C Tables 4.2.6.8 and 6.1.1.4'
O O 0.0106 0.0060 'International Tables Vol C Tables 4.2.6.8 and 6.1.1.4'
U U -9.6767 9.6646 'International Tables Vol C Tables 4.2.6.8 and 6.1.1.4'

loop_
_geom_angle_atom_site_label_1
_geom_angle_atom_site_label_2
_geom_angle_atom_site_label_3
_geom_angle
_geom_angle_site_symmetry_1
_geom_angle_site_symmetry_3
_geom_angle_publ_flag
O1 U1 O2 175.72(15) . . ?
O1 U1 O26 91.36(15) . . ?
O2 U1 O26 89.64(14) . . ?
O1 U1 O10 92.26(15) . . ?
O2 U1 O10 88.15(14) . . ?
O26 U1 O10 160.80(12) . . ?
O1 U1 N7 85.26(15) . . ?
O2 U1 N7 90.92(14) . . ?
O26 U1 N7 130.26(12) . . ?
O10 U1 N7 68.86(12) . . ?
O1 U1 N23 87.37(14) . . ?
O2 U1 N23 89.15(14) . . ?
O26 U1 N23 68.03(12) . . ?
O10 U1 N23 130.97(12) . . ?
N7 U1 N23 62.25(13) . . ?
O1 U1 Cl1 92.49(11) . . ?
O2 U1 Cl1 91.79(11) . . ?
O26 U1 Cl1 80.54(9) . . ?
O10 U1 Cl1 80.47(9) . . ?
N7 U1 Cl1 149.10(9) . . ?
N23 U1 Cl1 148.55(9) . . ?
C10 O10 U1 131.3(3) . . ?
C11 O15 C16 117.3(4) . . ?
C26 O26 U1 132.1(3) . . ?
C27 O31 C32 115.9(4) . . ?
C8 N7 C6 117.4(4) . . ?
C8 N7 U1 124.1(3) . . ?
C6 N7 U1 117.9(3) . . ?
C24 N23 C1 118.2(4) . . ?
C24 N23 U1 125.8(3) . . ?
C1 N23 U1 115.6(3) . . ?
C2 C1 C6 119.8(5) . . ?
C2 C1 N23 123.7(5) . . ?
C6 C1 N23 116.5(4) . . ?
C3 C2 C1 119.4(5) . . ?
C3 C2 H2 120.3 . . ?
C1 C2 H2 120.3 . . ?
C4 C3 C2 120.6(5) . . ?
C4 C3 H3 119.7 . . ?
C2 C3 H3 119.7 . . ?
C3 C4 C5 120.8(5) . . ?
C3 C4 H4 119.6 . . ?
C5 C4 H4 119.6 . . ?
C6 C5 C4 119.2(5) . . ?
C6 C5 H5 120.4 . . ?
C4 C5 H5 120.4 . . ?
C5 C6 C1 120.3(4) . . ?
C5 C6 N7 123.5(5) . . ?
C1 C6 N7 116.1(4) . . ?
N7 C8 C9 126.6(5) . . ?
N7 C8 H8 116.7 . . ?
C9 C8 H8 116.7 . . ?
C14 C9 C10 120.5(5) . . ?
C14 C9 C8 118.1(5) . . ?
C10 C9 C8 121.0(5) . . ?
O10 C10 C9 123.0(4) . . ?
O10 C10 C11 119.6(4) . . ?
C9 C10 C11 117.3(4) . . ?
C12 C11 O15 124.0(5) . . ?
C12 C11 C10 121.0(5) . . ?
O15 C11 C10 115.0(4) . . ?
C11 C12 C13 120.6(5) . . ?
C11 C12 H12 119.7 . . ?
C13 C12 H12 119.7 . . ?
C14 C13 C12 120.2(5) . . ?
C14 C13 H13 119.9 . . ?
C12 C13 H13 119.9 . . ?
C13 C14 C9 120.2(5) . . ?
C13 C14 H14 119.9 . . ?
C9 C14 H14 119.9 . . ?
O15 C16 C17 110.7(5) . . ?
O15 C16 H16A 109.5 . . ?
C17 C16 H16A 109.5 . . ?
O15 C16 H16B 109.5 . . ?
C17 C16 H16B 109.5 . . ?
H16A C16 H16B 108.1 . . ?
C22 C17 C18 120.6(7) . . ?
C22 C17 C16 119.1(8) . . ?
C18 C17 C16 120.2(7) . . ?
C17 C18 C19 118.9(7) . . ?
C17 C18 H18 120.6 . . ?
C19 C18 H18 120.6 . . ?
C20 C19 C18 119.5(9) . . ?
C20 C19 H19 120.2 . . ?
C18 C19 H19 120.2 . . ?
C19 C20 C21 119.0(7) . . ?
C19 C20 H20 120.5 . . ?
C21 C20 H20 120.5 . . ?
C22 C21 C20 121.3(8) . . ?
C22 C21 H21 119.4 . . ?
C20 C21 H21 119.4 . . ?
C17 C22 C21 120.6(9) . . ?
C17 C22 H22 119.7 . . ?
C21 C22 H22 119.7 . . ?
N23 C24 C25 126.1(5) . . ?
N23 C24 H24 117.0 . . ?
C25 C24 H24 117.0 . . ?
C30 C25 C26 121.0(5) . . ?
C30 C25 C24 117.8(5) . . ?
C26 C25 C24 121.1(5) . . ?
O26 C26 C25 122.3(5) . . ?
O26 C26 C27 120.8(5) . . ?
C25 C26 C27 116.9(5) . . ?
C28 C27 O31 117.5(5) . . ?
C28 C27 C26 120.8(5) . . ?
O31 C27 C26 121.5(5) . . ?
C27 C28 C29 121.1(5) . . ?
C27 C28 H28 119.4 . . ?
C29 C28 H28 119.4 . . ?
C30 C29 C28 119.9(5) . . ?
C30 C29 H29 120.0 . . ?
C28 C29 H29 120.0 . . ?
C29 C30 C25 120.1(5) . . ?
C29 C30 H30 120.0 . . ?
C25 C30 H30 120.0 . . ?
O31 C32 C33 107.1(4) . . ?
O31 C32 H32A 110.3 . . ?
C33 C32 H32A 110.3 . . ?
O31 C32 H32B 110.3 . . ?
C33 C32 H32B 110.3 . . ?
H32A C32 H32B 108.6 . . ?
C34 C33 C38 118.4(5) . . ?
C34 C33 C32 120.2(5) . . ?
C38 C33 C32 121.4(5) . . ?
C33 C34 C35 121.3(5) . . ?
C33 C34 H34 119.3 . . ?
C35 C34 H34 119.3 . . ?
C34 C35 C36 119.4(6) . . ?
C34 C35 H35 120.3 . . ?
C36 C35 H35 120.3 . . ?
C37 C36 C35 119.9(6) . . ?
C37 C36 H36 120.1 . . ?
C35 C36 H36 120.1 . . ?
C36 C37 C38 120.1(6) . . ?
C36 C37 H37 119.9 . . ?
C38 C37 H37 119.9 . . ?
C33 C38 C37 120.8(5) . . ?
C33 C38 H38 119.6 . . ?
C37 C38 H38 119.6 . . ?
C41 N39 C40 110.0(4) . . ?
C41 N39 C42 110.1(4) . . ?
C40 N39 C42 110.2(4) . . ?
C41 N39 C46 110.3(4) . . ?
C40 N39 C46 109.1(4) . . ?
C42 N39 C46 107.1(4) . . ?
N39 C40 H40A 109.5 . . ?
N39 C40 H40B 109.5 . . ?
H40A C40 H40B 109.5 . . ?
N39 C40 H40C 109.5 . . ?
H40A C40 H40C 109.5 . . ?
H40B C40 H40C 109.5 . . ?
N39 C41 H41A 109.5 . . ?
N39 C41 H41B 109.5 . . ?
H41A C41 H41B 109.5 . . ?
N39 C41 H41C 109.5 . . ?
H41A C41 H41C 109.5 . . ?
H41B C41 H41C 109.5 . . ?
N39 C42 C43 116.2(4) . . ?
N39 C42 H42A 108.2 . . ?
C43 C42 H42A 108.2 . . ?
N39 C42 H42B 108.2 . . ?
C43 C42 H42B 108.2 . . ?
H42A C42 H42B 107.4 . . ?
C44 C43 C42 109.4(5) . . ?
C44 C43 H43A 109.8 . . ?
C42 C43 H43A 109.8 . . ?
C44 C43 H43B 109.8 . . ?
C42 C43 H43B 109.8 . . ?
H43A C43 H43B 108.2 . . ?
C45 C44 C43 112.7(5) . . ?
C45 C44 H44A 109.0 . . ?
C43 C44 H44A 109.0 . . ?
C45 C44 H44B 109.0 . . ?
C43 C44 H44B 109.0 . . ?
H44A C44 H44B 107.8 . . ?
C44 C45 H45A 109.5 . . ?
C44 C45 H45B 109.5 . . ?
H45A C45 H45B 109.5 . . ?
C44 C45 H45C 109.5 . . ?
H45A C45 H45C 109.5 . . ?
H45B C45 H45C 109.5 . . ?
N39 C46 C47 116.5(4) . . ?
N39 C46 H46A 108.2 . . ?
C47 C46 H46A 108.2 . . ?
N39 C46 H46B 108.2 . . ?
C47 C46 H46B 108.2 . . ?
H46A C46 H46B 107.3 . . ?
C46 C47 C48 111.6(5) . . ?
C46 C47 H47A 109.3 . . ?
C48 C47 H47A 109.3 . . ?
C46 C47 H47B 109.3 . . ?
C48 C47 H47B 109.3 . . ?
H47A C47 H47B 108.0 . . ?
C49 C48 C47 113.6(5) . . ?
C49 C48 H48A 108.8 . . ?
C47 C48 H48A 108.8 . . ?
C49 C48 H48B 108.8 . . ?
C47 C48 H48B 108.8 . . ?
H48A C48 H48B 107.7 . . ?
C48 C49 H49A 109.5 . . ?
C48 C49 H49B 109.5 . . ?
H49A C49 H49B 109.5 . . ?
C48 C49 H49C 109.5 . . ?
H49A C49 H49C 109.5 . . ?
H49B C49 H49C 109.5 . . ?
C51 C50 H50A 109.5 . . ?
C51 C50 H50B 109.5 . . ?
H50A C50 H50B 109.5 . . ?
C51 C50 H50C 109.5 . . ?
H50A C50 H50C 109.5 . . ?
H50B C50 H50C 109.5 . . ?
O51 C51 C52 124.0(11) . . ?
O51 C51 C50 122.6(10) . . ?
C52 C51 C50 113.4(10) . . ?
C51 C52 H52A 109.5 . . ?
C51 C52 H52B 109.5 . . ?
H52A C52 H52B 109.5 . . ?
C51 C52 H52C 109.5 . . ?
H52A C52 H52C 109.5 . . ?
H52B C52 H52C 109.5 . . ?
C54 C53 H53A 109.5 . . ?
C54 C53 H53B 109.5 . . ?
H53A C53 H53B 109.5 . . ?
C54 C53 H53C 109.5 . . ?
H53A C53 H53C 109.5 . . ?
H53B C53 H53C 109.5 . . ?
O54 C54 C55 117(3) . . ?
O54 C54 C53 125(2) . . ?
C55 C54 C53 117.8(11) . . ?
C54 C55 H55A 109.5 . . ?
C54 C55 H55B 109.5 . . ?
H55A C55 H55B 109.5 . . ?
C54 C55 H55C 109.5 . . ?
H55A C55 H55C 109.5 . . ?
H55B C55 H55C 109.5 . . ?

loop_
_geom_bond_atom_site_label_1
_geom_bond_atom_site_label_2
_geom_bond_distance
_geom_bond_site_symmetry_2
_geom_bond_publ_flag
U1 O1 1.783(3) . ?
U1 O2 1.788(3) . ?
U1 O26 2.265(3) . ?
U1 O10 2.270(3) . ?
U1 N7 2.563(4) . ?
U1 N23 2.608(4) . ?
U1 Cl1 2.7370(12) . ?
O10 C10 1.316(6) . ?
O15 C11 1.372(6) . ?
O15 C16 1.386(7) . ?
O26 C26 1.305(6) . ?
O31 C27 1.388(6) . ?
O31 C32 1.452(7) . ?
N7 C8 1.295(6) . ?
N7 C6 1.432(6) . ?
N23 C24 1.286(6) . ?
N23 C1 1.439(6) . ?
C1 C2 1.396(7) . ?
C1 C6 1.401(7) . ?
C2 C3 1.380(7) . ?
C2 H2 0.9500 . ?
C3 C4 1.379(7) . ?
C3 H3 0.9500 . ?
C4 C5 1.389(7) . ?
C4 H4 0.9500 . ?
C5 C6 1.383(7) . ?
C5 H5 0.9500 . ?
C8 C9 1.435(7) . ?
C8 H8 0.9500 . ?
C9 C14 1.406(7) . ?
C9 C10 1.413(7) . ?
C10 C11 1.424(7) . ?
C11 C12 1.371(7) . ?
C12 C13 1.395(8) . ?
C12 H12 0.9500 . ?
C13 C14 1.369(7) . ?
C13 H13 0.9500 . ?
C14 H14 0.9500 . ?
C16 C17 1.522(9) . ?
C16 H16A 0.9900 . ?
C16 H16B 0.9900 . ?
C17 C22 1.335(10) . ?
C17 C18 1.373(12) . ?
C18 C19 1.425(11) . ?
C18 H18 0.9500 . ?
C19 C20 1.362(12) . ?
C19 H19 0.9500 . ?
C20 C21 1.375(12) . ?
C20 H20 0.9500 . ?
C21 C22 1.365(10) . ?
C21 H21 0.9500 . ?
C22 H22 0.9500 . ?
C24 C25 1.452(7) . ?
C24 H24 0.9500 . ?
C25 C30 1.409(7) . ?
C25 C26 1.411(7) . ?
C26 C27 1.431(7) . ?
C27 C28 1.377(8) . ?
C28 C29 1.385(8) . ?
C28 H28 0.9500 . ?
C29 C30 1.379(7) . ?
C29 H29 0.9500 . ?
C30 H30 0.9500 . ?
C32 C33 1.494(7) . ?
C32 H32A 0.9900 . ?
C32 H32B 0.9900 . ?
C33 C34 1.378(8) . ?
C33 C38 1.381(8) . ?
C34 C35 1.379(8) . ?
C34 H34 0.9500 . ?
C35 C36 1.385(9) . ?
C35 H35 0.9500 . ?
C36 C37 1.368(9) . ?
C36 H36 0.9500 . ?
C37 C38 1.382(8) . ?
C37 H37 0.9500 . ?
C38 H38 0.9500 . ?
N39 C41 1.499(7) . ?
N39 C40 1.503(6) . ?
N39 C42 1.509(6) . ?
N39 C46 1.518(6) . ?
C40 H40A 0.9800 . ?
C40 H40B 0.9800 . ?
C40 H40C 0.9800 . ?
C41 H41A 0.9800 . ?
C41 H41B 0.9800 . ?
C41 H41C 0.9800 . ?
C42 C43 1.517(7) . ?
C42 H42A 0.9900 . ?
C42 H42B 0.9900 . ?
C43 C44 1.516(8) . ?
C43 H43A 0.9900 . ?
C43 H43B 0.9900 . ?
C44 C45 1.511(8) . ?
C44 H44A 0.9900 . ?
C44 H44B 0.9900 . ?
C45 H45A 0.9800 . ?
C45 H45B 0.9800 . ?
C45 H45C 0.9800 . ?
C46 C47 1.518(8) . ?
C46 H46A 0.9900 . ?
C46 H46B 0.9900 . ?
C47 C48 1.534(8) . ?
C47 H47A 0.9900 . ?
C47 H47B 0.9900 . ?
C48 C49 1.506(9) . ?
C48 H48A 0.9900 . ?
C48 H48B 0.9900 . ?
C49 H49A 0.9800 . ?
C49 H49B 0.9800 . ?
C49 H49C 0.9800 . ?
O51 C51 1.207(8) . ?
C50 C51 1.514(9) . ?
C50 H50A 0.9800 . ?
C50 H50B 0.9800 . ?
C50 H50C 0.9800 . ?
C51 C52 1.497(9) . ?
C52 H52A 0.9800 . ?
C52 H52B 0.9800 . ?
C52 H52C 0.9800 . ?
O54 C54 1.216(10) . ?
C53 C54 1.520(10) . ?
C53 H53A 0.9800 . ?
C53 H53B 0.9800 . ?
C53 H53C 0.9800 . ?
C54 C55 1.519(10) . ?
C55 H55A 0.9800 . ?
C55 H55B 0.9800 . ?
C55 H55C 0.9800 . ?

loop_
_geom_torsion_atom_site_label_1
_geom_torsion_atom_site_label_2
_geom_torsion_atom_site_label_3
_geom_torsion_atom_site_label_4
_geom_torsion
_geom_torsion_site_symmetry_1
_geom_torsion_site_symmetry_2
_geom_torsion_site_symmetry_3
_geom_torsion_site_symmetry_4
_geom_torsion_publ_flag
C24 N23 C1 C2 33.9(7) . . . . ?
U1 N23 C1 C2 -153.2(4) . . . . ?
C24 N23 C1 C6 -145.4(5) . . . . ?
U1 N23 C1 C6 27.5(6) . . . . ?
C6 C1 C2 C3 -0.4(8) . . . . ?
N23 C1 C2 C3 -179.8(5) . . . . ?
C1 C2 C3 C4 -0.4(8) . . . . ?
C2 C3 C4 C5 0.4(8) . . . . ?
C3 C4 C5 C6 0.6(8) . . . . ?
C4 C5 C6 C1 -1.4(8) . . . . ?
C4 C5 C6 N7 -178.5(5) . . . . ?
C2 C1 C6 C5 1.4(8) . . . . ?
N23 C1 C6 C5 -179.2(5) . . . . ?
C2 C1 C6 N7 178.6(5) . . . . ?
N23 C1 C6 N7 -2.0(7) . . . . ?
C8 N7 C6 C5 -36.6(7) . . . . ?
U1 N7 C6 C5 151.7(4) . . . . ?
C8 N7 C6 C1 146.3(5) . . . . ?
U1 N7 C6 C1 -25.4(5) . . . . ?
C6 N7 C8 C9 167.7(5) . . . . ?
U1 N7 C8 C9 -21.1(7) . . . . ?
N7 C8 C9 C14 172.7(5) . . . . ?
N7 C8 C9 C10 -14.2(8) . . . . ?
U1 O10 C10 C9 41.9(7) . . . . ?
U1 O10 C10 C11 -141.7(4) . . . . ?
C14 C9 C10 O10 -178.8(5) . . . . ?
C8 C9 C10 O10 8.3(8) . . . . ?
C14 C9 C10 C11 4.7(7) . . . . ?
C8 C9 C10 C11 -168.2(5) . . . . ?
C16 O15 C11 C12 -2.4(9) . . . . ?
C16 O15 C11 C10 177.3(6) . . . . ?
O10 C10 C11 C12 -180.0(5) . . . . ?
C9 C10 C11 C12 -3.3(8) . . . . ?
O10 C10 C11 O15 0.3(7) . . . . ?
C9 C10 C11 O15 177.0(4) . . . . ?
O15 C11 C12 C13 179.9(5) . . . . ?
C10 C11 C12 C13 0.2(9) . . . . ?
C11 C12 C13 C14 1.7(9) . . . . ?
C12 C13 C14 C9 -0.3(8) . . . . ?
C10 C9 C14 C13 -3.0(8) . . . . ?
C8 C9 C14 C13 170.1(5) . . . . ?
C11 O15 C16 C17 -171.0(6) . . . . ?
O15 C16 C17 C22 -117.0(7) . . . . ?
O15 C16 C17 C18 64.5(9) . . . . ?
C22 C17 C18 C19 -3.6(11) . . . . ?
C16 C17 C18 C19 174.9(6) . . . . ?
C17 C18 C19 C20 1.9(11) . . . . ?
C18 C19 C20 C21 0.2(11) . . . . ?
C19 C20 C21 C22 -0.6(11) . . . . ?
C18 C17 C22 C21 3.3(11) . . . . ?
C16 C17 C22 C21 -175.3(6) . . . . ?
C20 C21 C22 C17 -1.1(11) . . . . ?
C1 N23 C24 C25 -175.7(5) . . . . ?
U1 N23 C24 C25 12.2(7) . . . . ?
N23 C24 C25 C30 -166.7(5) . . . . ?
N23 C24 C25 C26 17.4(8) . . . . ?
U1 O26 C26 C25 -49.4(7) . . . . ?
U1 O26 C26 C27 132.0(4) . . . . ?
C30 C25 C26 O26 -179.6(5) . . . . ?
C24 C25 C26 O26 -3.8(7) . . . . ?
C30 C25 C26 C27 -0.9(7) . . . . ?
C24 C25 C26 C27 174.9(4) . . . . ?
C32 O31 C27 C28 -129.9(5) . . . . ?
C32 O31 C27 C26 54.6(6) . . . . ?
O26 C26 C27 C28 -178.0(5) . . . . ?
C25 C26 C27 C28 3.3(7) . . . . ?
O26 C26 C27 O31 -2.7(7) . . . . ?
C25 C26 C27 O31 178.7(4) . . . . ?
O31 C27 C28 C29 -178.0(5) . . . . ?
C26 C27 C28 C29 -2.5(8) . . . . ?
C27 C28 C29 C30 -0.9(8) . . . . ?
C28 C29 C30 C25 3.3(8) . . . . ?
C26 C25 C30 C29 -2.4(8) . . . . ?
C24 C25 C30 C29 -178.3(5) . . . . ?
C27 O31 C32 C33 164.0(4) . . . . ?
O31 C32 C33 C34 78.1(6) . . . . ?
O31 C32 C33 C38 -100.3(6) . . . . ?
C38 C33 C34 C35 0.1(8) . . . . ?
C32 C33 C34 C35 -178.3(5) . . . . ?
C33 C34 C35 C36 -0.3(8) . . . . ?
C34 C35 C36 C37 0.1(9) . . . . ?
C35 C36 C37 C38 0.2(9) . . . . ?
C34 C33 C38 C37 0.2(8) . . . . ?
C32 C33 C38 C37 178.7(5) . . . . ?
C36 C37 C38 C33 -0.4(9) . . . . ?
C41 N39 C42 C43 -62.6(6) . . . . ?
C40 N39 C42 C43 58.9(6) . . . . ?
C46 N39 C42 C43 177.5(5) . . . . ?
N39 C42 C43 C44 174.8(5) . . . . ?
C42 C43 C44 C45 178.0(5) . . . . ?
C41 N39 C46 C47 59.4(6) . . . . ?
C40 N39 C46 C47 -61.5(6) . . . . ?
C42 N39 C46 C47 179.2(5) . . . . ?
N39 C46 C47 C48 179.2(5) . . . . ?
C46 C47 C48 C49 -69.7(8) . . . . ?
